data_4344102
loop_
_publ_author_name
'Ding, Mei'
'Rouzi\`eres, Mathieu'
'Losovyj, Yaroslav'
'Pink, Maren'
'Cl\'erac, Rodolphe'
'Smith, Jeremy M.'

_publ_section_title
;
 Partial Nitrogen Atom Transfer: A New Synthetic Tool to Design
 Single-Molecule Magnets.
;
_journal_issue 18
_journal_name_full 'Inorganic chemistry'
_journal_page_first 9075
_journal_page_last 9080
_journal_paper_doi 10.1021/acs.inorgchem.5b01455
_journal_volume 54
_journal_year 2015
_chemical_formula_moiety 'C69 H77 B Fe N7 V, 6 (C4 H8 O)'
_chemical_formula_sum 'C93 H125 B Fe N7 O6 V'
_chemical_formula_weight 1554.60
_chemical_name_systematic
; 
 ? 
;
_space_group_IT_number 167
_symmetry_cell_setting trigonal
_symmetry_space_group_name_Hall '-R 3 2"c'
_symmetry_space_group_name_H-M 'R -3 c :H'
_atom_sites_solution_hydrogens geom
_atom_sites_solution_primary direct
_atom_sites_solution_secondary difmap
_audit_creation_method SHELXL-97
_cell_angle_alpha 90.00
_cell_angle_beta 90.00
_cell_angle_gamma 120.00
_cell_formula_units_Z 12
_cell_length_a 19.5861(9)
_cell_length_b 19.5861(9)
_cell_length_c 76.340(4)
_cell_measurement_reflns_used 9665
_cell_measurement_temperature 100(2)
_cell_measurement_theta_max 12.41
_cell_measurement_theta_min 2.23
_cell_volume 25362(2)
_computing_cell_refinement 'APEX II v2010.11.3 (Bruker, 2013)'
_computing_data_collection 'APEX II v2010.11.3 (Bruker, 2013)'
_computing_data_reduction 'APEX II v2010.11.3 (Bruker, 2013)'
_computing_molecular_graphics 'SHELXTL (Bruker, 2013)'
_computing_publication_material 'SHELXTL (Bruker, 2013)'
_computing_structure_refinement 'SHELXTL (Bruker, 2012)'
_computing_structure_solution 'SHELXTL (Bruker, 2013)'
_diffrn_ambient_temperature 100(2)
_diffrn_detector 'CCD area detector'
_diffrn_detector_area_resol_mean 83.33
_diffrn_detector_type 'Bruker APEXII'
_diffrn_measured_fraction_theta_full 0.997
_diffrn_measured_fraction_theta_max 0.997
_diffrn_measurement_details '0.5 degree frames measured for 2 seconds each'
_diffrn_measurement_device 'three-circle goniometer with fixed chi'
_diffrn_measurement_device_type 'Bruker Platform goniometer'
_diffrn_measurement_method 'omega and phi scans'
_diffrn_radiation_monochromator 'silicon  1 1 1 and 3 1 1'
_diffrn_radiation_source synchrotron
_diffrn_radiation_type synchrotron
_diffrn_radiation_wavelength 0.41328
_diffrn_reflns_av_R_equivalents 0.1406
_diffrn_reflns_av_sigmaI/netI 0.0672
_diffrn_reflns_limit_h_max 24
_diffrn_reflns_limit_h_min -21
_diffrn_reflns_limit_k_max 19
_diffrn_reflns_limit_k_min -24
_diffrn_reflns_limit_l_max 95
_diffrn_reflns_limit_l_min -95
_diffrn_reflns_number 110189
_diffrn_reflns_theta_full 14.98
_diffrn_reflns_theta_max 14.98
_diffrn_reflns_theta_min 0.76
_exptl_absorpt_coefficient_mu 0.184
_exptl_absorpt_correction_T_max 0.9985
_exptl_absorpt_correction_T_min 0.9907
_exptl_absorpt_correction_type multi-scan
_exptl_absorpt_process_details 'SADABS, G. Sheldrick; 2014'
_exptl_crystal_colour orange
_exptl_crystal_density_diffrn 1.221
_exptl_crystal_density_method 'not measured'
_exptl_crystal_description block
_exptl_crystal_F_000 10008
_exptl_crystal_size_max 0.051
_exptl_crystal_size_mid 0.038
_exptl_crystal_size_min 0.008
_refine_diff_density_max 1.260
_refine_diff_density_min -1.134
_refine_diff_density_rms 0.225
_refine_ls_extinction_method none
_refine_ls_goodness_of_fit_ref 1.038
_refine_ls_hydrogen_treatment mixed
_refine_ls_matrix_type full
_refine_ls_number_parameters 320
_refine_ls_number_reflns 5784
_refine_ls_number_restraints 213
_refine_ls_restrained_S_all 1.083
_refine_ls_R_factor_all 0.1907
_refine_ls_R_factor_gt 0.1087
_refine_ls_shift/su_max 0.012
_refine_ls_shift/su_mean 0.000
_refine_ls_structure_factor_coef Fsqd
_refine_ls_weighting_details 'calc w=1/[\s^2^(Fo^2^)+(0.1968P)^2^+177.9393P] where P=(Fo^2^+2Fc^2^)/3'
_refine_ls_weighting_scheme calc
_refine_ls_wR_factor_gt 0.2986
_refine_ls_wR_factor_ref 0.3681
_reflns_number_gt 3091
_reflns_number_total 5784
_reflns_threshold_expression >2sigma(I)
_cod_data_source_file ic5b01455_si_002.cif
_cod_data_source_block s14004
_cod_depositor_comments 'Adding full bibliography for 4344102.cif.'
_cod_original_sg_symbol_H-M R-3c
_cod_database_code 4344102

loop_
_symmetry_equiv_pos_as_xyz
'x, y, z'
'-y, x-y, z'
'-x+y, -x, z'
'y, x, -z+1/2'
'x-y, -y, -z+1/2'
'-x, -x+y, -z+1/2'
'x+2/3, y+1/3, z+1/3'
'-y+2/3, x-y+1/3, z+1/3'
'-x+y+2/3, -x+1/3, z+1/3'
'y+2/3, x+1/3, -z+5/6'
'x-y+2/3, -y+1/3, -z+5/6'
'-x+2/3, -x+y+1/3, -z+5/6'
'x+1/3, y+2/3, z+2/3'
'-y+1/3, x-y+2/3, z+2/3'
'-x+y+1/3, -x+2/3, z+2/3'
'y+1/3, x+2/3, -z+7/6'
'x-y+1/3, -y+2/3, -z+7/6'
'-x+1/3, -x+y+2/3, -z+7/6'
'-x, -y, -z'
'y, -x+y, -z'
'x-y, x, -z'
'-y, -x, z-1/2'
'-x+y, y, z-1/2'
'x, x-y, z-1/2'
'-x+2/3, -y+1/3, -z+1/3'
'y+2/3, -x+y+1/3, -z+1/3'
'x-y+2/3, x+1/3, -z+1/3'
'-y+2/3, -x+1/3, z-1/6'
'-x+y+2/3, y+1/3, z-1/6'
'x+2/3, x-y+1/3, z-1/6'
'-x+1/3, -y+2/3, -z+2/3'
'y+1/3, -x+y+2/3, -z+2/3'
'x-y+1/3, x+2/3, -z+2/3'
'-y+1/3, -x+2/3, z+1/6'
'-x+y+1/3, y+2/3, z+1/6'
'x+1/3, x-y+2/3, z+1/6'

loop_
_atom_site_label
_atom_site_type_symbol
_atom_site_fract_x
_atom_site_fract_y
_atom_site_fract_z
_atom_site_U_iso_or_equiv
_atom_site_adp_type
_atom_site_occupancy
_atom_site_symmetry_multiplicity
_atom_site_calc_flag
_atom_site_refinement_flags
_atom_site_disorder_assembly
_atom_site_disorder_group
Fe1 Fe 0.3333 0.6667 0.268304(17) 0.0448(5) Uani 1 3 d SU . .
V1 V 0.3333 0.6667 0.315176(18) 0.0313(4) Uani 1 3 d SU . .
N3 N 0.3333 0.6667 0.29389(9) 0.0351(17) Uani 1 3 d SU . .
N1 N 0.2453(3) 0.6303(4) 0.23491(7) 0.0710(17) Uani 1 1 d U A .
N2 N 0.1533(4) 0.5893(3) 0.25324(7) 0.0580(14) Uani 1 1 d U . .
C1 C 0.2267(4) 0.6200(4) 0.25256(8) 0.0669(19) Uani 1 1 d U . .
C2 C 0.1754(5) 0.6027(4) 0.22572(9) 0.073(2) Uani 1 1 d U . .
H2 H 0.1702 0.6022 0.2133 0.087 Uiso 1 1 calc R . .
C3 C 0.1198(6) 0.5781(4) 0.23675(9) 0.072(2) Uani 1 1 d U . .
H3 H 0.0653 0.5561 0.2342 0.086 Uiso 1 1 calc R . .
C4 C 0.1060(4) 0.5607(4) 0.26884(8) 0.0522(15) Uani 1 1 d U . .
C5 C 0.0870(4) 0.6109(4) 0.27783(9) 0.0583(16) Uani 1 1 d U . .
C6 C 0.0390(4) 0.5800(4) 0.29273(9) 0.0570(16) Uani 1 1 d U . .
H6 H 0.0262 0.6134 0.2992 0.068 Uiso 1 1 calc R . .
C7 C 0.0097(4) 0.5039(4) 0.29838(9) 0.0547(16) Uani 1 1 d U . .
C8 C 0.0291(4) 0.4548(4) 0.28839(9) 0.0580(16) Uani 1 1 d U . .
H8 H 0.0087 0.4015 0.2918 0.070 Uiso 1 1 calc R . .
C9 C 0.0767(4) 0.4825(4) 0.27379(9) 0.0580(16) Uani 1 1 d U . .
C10 C 0.1147(5) 0.6933(4) 0.27173(10) 0.069(2) Uani 1 1 d U . .
H10A H 0.1710 0.7191 0.2689 0.104 Uiso 1 1 calc R . .
H10B H 0.1062 0.7228 0.2810 0.104 Uiso 1 1 calc R . .
H10C H 0.0851 0.6919 0.2613 0.104 Uiso 1 1 calc R . .
C11 C -0.0412(5) 0.4734(4) 0.31462(9) 0.0671(19) Uani 1 1 d U . .
H11A H -0.0078 0.4814 0.3249 0.101 Uiso 1 1 calc R . .
H11B H -0.0790 0.4171 0.3132 0.101 Uiso 1 1 calc R . .
H11C H -0.0699 0.5021 0.3163 0.101 Uiso 1 1 calc R . .
C12 C 0.0944(5) 0.4290(4) 0.26302(10) 0.070(2) Uani 1 1 d U . .
H12A H 0.0746 0.4257 0.2511 0.104 Uiso 1 1 calc R . .
H12B H 0.0686 0.3763 0.2683 0.104 Uiso 1 1 calc R . .
H12C H 0.1515 0.4500 0.2627 0.104 Uiso 1 1 calc R . .
B1 B 0.3333 0.6667 0.22716(18) 0.089(4) Uani 1 3 d SU . .
C13 C 0.3003(6) 0.6532(6) 0.20496(9) 0.050(4) Uani 0.33 1 d PGU A -1
C14 C 0.2950(6) 0.7141(5) 0.19693(13) 0.058(3) Uani 0.33 1 d PGU A -1
H14 H 0.3132 0.7628 0.2029 0.069 Uiso 0.33 1 calc PR A -1
C15 C 0.2630(6) 0.7037(7) 0.18022(13) 0.054(4) Uani 0.33 1 d PGU A -1
H15 H 0.2594 0.7453 0.1747 0.065 Uiso 0.33 1 calc PR A -1
C16 C 0.2364(7) 0.6324(9) 0.17155(9) 0.058(4) Uani 0.33 1 d PGU A -1
H16 H 0.2145 0.6252 0.1601 0.070 Uiso 0.33 1 calc PR A -1
C17 C 0.2417(6) 0.5715(7) 0.17958(13) 0.055(4) Uani 0.33 1 d PGU A -1
H17 H 0.2235 0.5228 0.1737 0.066 Uiso 0.33 1 calc PR A -1
C18 C 0.2737(6) 0.5819(5) 0.19628(13) 0.058(3) Uani 0.33 1 d PGU A -1
H18 H 0.2773 0.5403 0.2018 0.069 Uiso 0.33 1 calc PR A -1
C19 C 0.3266(3) 0.5599(3) 0.32196(7) 0.0391(12) Uani 1 1 d U . .
C20 C 0.3738(4) 0.5537(4) 0.33507(8) 0.0470(14) Uani 1 1 d U . .
C21 C 0.3623(4) 0.4803(4) 0.33934(8) 0.0525(15) Uani 1 1 d U . .
H21 H 0.3958 0.4775 0.3480 0.063 Uiso 1 1 calc R . .
C22 C 0.3058(4) 0.4110(4) 0.33199(8) 0.0481(14) Uani 1 1 d U . .
C23 C 0.2580(4) 0.4170(4) 0.31960(8) 0.0465(14) Uani 1 1 d U . .
H23 H 0.2170 0.3701 0.3145 0.056 Uiso 1 1 calc R . .
C24 C 0.2672(4) 0.4890(4) 0.31428(7) 0.0410(13) Uani 1 1 d U . .
C25 C 0.4358(4) 0.6254(4) 0.34485(10) 0.068(2) Uani 1 1 d U . .
H25A H 0.4787 0.6588 0.3368 0.102 Uiso 1 1 calc R . .
H25B H 0.4567 0.6084 0.3545 0.102 Uiso 1 1 calc R . .
H25C H 0.4121 0.6553 0.3495 0.102 Uiso 1 1 calc R . .
C26 C 0.2971(5) 0.3324(4) 0.33688(10) 0.067(2) Uani 1 1 d U . .
H27A H 0.3168 0.3137 0.3273 0.101 Uiso 1 1 calc R . .
H27B H 0.2414 0.2943 0.3390 0.101 Uiso 1 1 calc R . .
H27C H 0.3275 0.3384 0.3475 0.101 Uiso 1 1 calc R . .
C28 C 0.2113(4) 0.4898(4) 0.30095(8) 0.0511(16) Uani 1 1 d U . .
H28A H 0.1715 0.4355 0.2980 0.077 Uiso 1 1 calc R . .
H28B H 0.2406 0.5170 0.2904 0.077 Uiso 1 1 calc R . .
H28C H 0.1854 0.5175 0.3058 0.077 Uiso 1 1 calc R . .
O1S O 0.1354(6) 0.7624(6) 0.20149(13) 0.166(4) Uiso 1 1 d DU . .
C1S C 0.2172(5) 0.8322(5) 0.20044(11) 0.083(2) Uiso 1 1 d DU . .
H1S1 H 0.2539 0.8158 0.1958 0.100 Uiso 1 1 calc R . .
H1S2 H 0.2178 0.8724 0.1925 0.100 Uiso 1 1 calc R . .
C2S C 0.2407(7) 0.8636(7) 0.21697(13) 0.124(4) Uiso 1 1 d DU . .
H2S1 H 0.2391 0.9131 0.2181 0.149 Uiso 1 1 calc R . .
H2S2 H 0.2953 0.8753 0.2193 0.149 Uiso 1 1 calc R . .
C3S C 0.1866(6) 0.8054(7) 0.22931(13) 0.116(4) Uiso 1 1 d DU . .
H3S1 H 0.2022 0.7655 0.2319 0.140 Uiso 1 1 calc R . .
H3S2 H 0.1845 0.8305 0.2404 0.140 Uiso 1 1 calc R . .
C4S C 0.1116(6) 0.7702(6) 0.22026(12) 0.103(3) Uiso 1 1 d DU . .
H4S1 H 0.0883 0.8048 0.2207 0.123 Uiso 1 1 calc R . .
H4S2 H 0.0738 0.7181 0.2253 0.123 Uiso 1 1 calc R . .
O2S O 0.0803(10) 0.2427(10) 0.2867(2) 0.153(6) Uiso 0.575(10) 1 d PDU B 1
C5S C 0.1050(17) 0.2592(13) 0.2674(2) 0.155(7) Uiso 0.575(10) 1 d PDU B 1
H5S1 H 0.0596 0.2483 0.2598 0.186 Uiso 0.575(10) 1 calc PR B 1
H5S2 H 0.1473 0.3145 0.2656 0.186 Uiso 0.575(10) 1 calc PR B 1
C6S C 0.1322(14) 0.2065(12) 0.2639(3) 0.154(9) Uiso 0.575(10) 1 d PDU B 1
H6S1 H 0.1848 0.2253 0.2691 0.185 Uiso 0.575(10) 1 calc PR B 1
H6S2 H 0.1356 0.2001 0.2511 0.185 Uiso 0.575(10) 1 calc PR B 1
C7S C 0.0736(17) 0.1327(12) 0.2718(4) 0.167(8) Uiso 0.575(10) 1 d PDU B 1
H7S1 H 0.0382 0.0960 0.2628 0.200 Uiso 0.575(10) 1 calc PR B 1
H7S2 H 0.0998 0.1075 0.2780 0.200 Uiso 0.575(10) 1 calc PR B 1
C8S C 0.0295(11) 0.1507(10) 0.2840(3) 0.123(6) Uiso 0.575(10) 1 d PDU B 1
H8S1 H 0.0226 0.1225 0.2952 0.148 Uiso 0.575(10) 1 calc PR B 1
H8S2 H -0.0231 0.1358 0.2792 0.148 Uiso 0.575(10) 1 calc PR B 1
O2D O 0.1224(12) 0.2193(12) 0.2928(2) 0.137(7) Uiso 0.425(10) 1 d PDU B 2
C5D C 0.1204(17) 0.2710(12) 0.2780(4) 0.155(7) Uiso 0.425(10) 1 d PDU B 2
H5D1 H 0.1168 0.3162 0.2827 0.186 Uiso 0.425(10) 1 calc PR B 2
H5D2 H 0.1680 0.2912 0.2705 0.186 Uiso 0.425(10) 1 calc PR B 2
C6D C 0.0507(10) 0.2184(15) 0.2684(2) 0.176(12) Uiso 0.425(10) 1 d PDU B 2
H6D1 H 0.0546 0.2366 0.2561 0.211 Uiso 0.425(10) 1 calc PR B 2
H6D2 H 0.0035 0.2154 0.2739 0.211 Uiso 0.425(10) 1 calc PR B 2
C7D C 0.0459(17) 0.1423(14) 0.2689(2) 0.123(6) Uiso 0.425(10) 1 d PDU B 2
H7D1 H -0.0076 0.1011 0.2725 0.148 Uiso 0.425(10) 1 calc PR B 2
H7D2 H 0.0569 0.1286 0.2571 0.148 Uiso 0.425(10) 1 calc PR B 2
C8D C 0.1025(19) 0.1476(16) 0.2811(4) 0.167(8) Uiso 0.425(10) 1 d PDU B 2
H8D1 H 0.1504 0.1551 0.2750 0.200 Uiso 0.425(10) 1 calc PR B 2
H8D2 H 0.0809 0.0990 0.2882 0.200 Uiso 0.425(10) 1 calc PR B 2

loop_
_atom_site_aniso_label
_atom_site_aniso_U_11
_atom_site_aniso_U_22
_atom_site_aniso_U_33
_atom_site_aniso_U_23
_atom_site_aniso_U_13
_atom_site_aniso_U_12
Fe1 0.0566(7) 0.0566(7) 0.0210(7) 0.000 0.000 0.0283(3)
V1 0.0354(6) 0.0354(6) 0.0231(7) 0.000 0.000 0.0177(3)
N3 0.039(3) 0.039(3) 0.028(3) 0.000 0.000 0.0193(13)
N1 0.101(4) 0.086(4) 0.030(2) -0.012(3) -0.021(3) 0.051(4)
N2 0.069(3) 0.057(3) 0.047(3) -0.017(2) -0.033(2) 0.031(3)
C1 0.089(5) 0.080(5) 0.034(3) -0.016(3) -0.023(3) 0.043(4)
C2 0.128(6) 0.053(4) 0.041(3) -0.017(3) -0.042(4) 0.048(4)
C3 0.101(5) 0.064(5) 0.044(3) -0.019(3) -0.045(4) 0.036(4)
C4 0.067(4) 0.049(3) 0.045(3) -0.014(3) -0.030(3) 0.032(3)
C5 0.070(4) 0.050(3) 0.057(4) -0.014(3) -0.030(3) 0.031(3)
C6 0.062(4) 0.052(3) 0.062(4) -0.020(3) -0.030(3) 0.033(3)
C7 0.065(4) 0.055(4) 0.050(3) -0.016(3) -0.033(3) 0.034(3)
C8 0.072(5) 0.053(4) 0.058(4) -0.002(3) -0.027(3) 0.039(3)
C9 0.068(4) 0.055(4) 0.062(4) -0.016(3) -0.033(3) 0.039(3)
C10 0.084(5) 0.048(4) 0.076(5) -0.012(3) -0.015(4) 0.032(4)
C11 0.082(5) 0.067(5) 0.052(4) -0.006(3) -0.023(3) 0.037(4)
C12 0.102(6) 0.064(4) 0.062(4) -0.014(4) -0.026(4) 0.056(4)
B1 0.121(7) 0.121(7) 0.025(5) 0.000 0.000 0.060(3)
C13 0.023(8) 0.040(8) 0.043(6) 0.009(6) -0.006(5) -0.018(8)
C14 0.054(9) 0.055(8) 0.036(4) 0.006(5) 0.005(6) 0.006(8)
C15 0.036(10) 0.081(10) 0.039(8) 0.013(8) 0.002(7) 0.025(10)
C16 0.031(9) 0.097(12) 0.024(7) -0.002(7) -0.001(7) 0.015(10)
C17 0.023(8) 0.076(11) 0.047(8) -0.014(8) 0.005(7) 0.010(9)
C18 0.054(9) 0.055(8) 0.036(4) 0.006(5) 0.005(6) 0.006(8)
C19 0.043(3) 0.047(3) 0.033(3) 0.003(2) 0.004(2) 0.027(3)
C20 0.044(3) 0.054(3) 0.045(3) 0.018(3) 0.003(2) 0.026(3)
C21 0.047(3) 0.069(4) 0.048(3) 0.020(3) 0.008(3) 0.035(3)
C22 0.053(4) 0.052(3) 0.050(3) 0.015(3) 0.018(3) 0.034(3)
C23 0.050(3) 0.046(3) 0.048(3) 0.002(3) 0.007(3) 0.027(3)
C24 0.046(3) 0.044(3) 0.037(3) 0.005(2) 0.004(2) 0.025(3)
C25 0.058(4) 0.063(4) 0.066(4) 0.018(3) -0.024(3) 0.019(3)
C26 0.085(5) 0.064(4) 0.074(5) 0.024(4) 0.017(4) 0.053(4)
C28 0.056(4) 0.040(3) 0.053(4) -0.008(3) -0.015(3) 0.020(3)

loop_
_atom_type_symbol
_atom_type_description
_atom_type_scat_dispersion_real
_atom_type_scat_dispersion_imag
_atom_type_scat_source
C C 0.0000 0.0005 'International Tables Vol C Tables 4.2.6.8 and 6.1.1.4'
H H 0.0000 0.0000 'International Tables Vol C Tables 4.2.6.8 and 6.1.1.4'
B B 0.0004 0.0004 'International Tables Vol C Tables 4.2.6.8 and 6.1.1.4'
N N 0.0005 0.0010 'International Tables Vol C Tables 4.2.6.8 and 6.1.1.4'
O O 0.0017 0.0018 'International Tables Vol C Tables 4.2.6.8 and 6.1.1.4'
V V 0.1443 0.1872 'International Tables Vol C Tables 4.2.6.8 and 6.1.1.4'
Fe Fe 0.1986 0.3064 'International Tables Vol C Tables 4.2.6.8 and 6.1.1.4'

loop_
_geom_angle_atom_site_label_1
_geom_angle_atom_site_label_2
_geom_angle_atom_site_label_3
_geom_angle
_geom_angle_site_symmetry_1
_geom_angle_site_symmetry_3
N3 Fe1 C1 123.54(18) . .
N3 Fe1 C1 123.54(18) . 3_565
C1 Fe1 C1 92.4(3) . 3_565
N3 Fe1 C1 123.54(18) . 2_665
C1 Fe1 C1 92.4(3) . 2_665
C1 Fe1 C1 92.4(3) 3_565 2_665
N3 V1 C19 104.31(15) . .
N3 V1 C19 104.32(15) . 2_665
C19 V1 C19 114.10(12) . 2_665
N3 V1 C19 104.32(15) . 3_565
C19 V1 C19 114.10(12) . 3_565
C19 V1 C19 114.09(12) 2_665 3_565
V1 N3 Fe1 180.0 . .
C1 N1 C2 107.4(6) . .
C1 N1 B1 124.5(6) . .
C2 N1 B1 128.0(7) . .
C1 N2 C3 112.2(7) . .
C1 N2 C4 125.7(6) . .
C3 N2 C4 121.8(7) . .
N2 C1 N1 105.4(5) . .
N2 C1 Fe1 144.1(5) . .
N1 C1 Fe1 110.4(4) . .
C3 C2 N1 107.8(6) . .
C3 C2 H2 126.1 . .
N1 C2 H2 126.1 . .
C2 C3 N2 107.1(8) . .
C2 C3 H3 126.4 . .
N2 C3 H3 126.4 . .
C5 C4 C9 122.3(7) . .
C5 C4 N2 118.7(6) . .
C9 C4 N2 118.9(6) . .
C4 C5 C6 116.9(6) . .
C4 C5 C10 121.8(7) . .
C6 C5 C10 121.3(6) . .
C7 C6 C5 123.3(6) . .
C7 C6 H6 118.4 . .
C5 C6 H6 118.4 . .
C6 C7 C8 117.3(7) . .
C6 C7 C11 121.4(6) . .
C8 C7 C11 121.3(6) . .
C9 C8 C7 121.6(6) . .
C9 C8 H8 119.2 . .
C7 C8 H8 119.2 . .
C8 C9 C4 118.6(6) . .
C8 C9 C12 120.9(7) . .
C4 C9 C12 120.5(7) . .
C5 C10 H10A 109.5 . .
C5 C10 H10B 109.5 . .
H10A C10 H10B 109.5 . .
C5 C10 H10C 109.5 . .
H10A C10 H10C 109.5 . .
H10B C10 H10C 109.5 . .
C7 C11 H11A 109.5 . .
C7 C11 H11B 109.5 . .
H11A C11 H11B 109.5 . .
C7 C11 H11C 109.5 . .
H11A C11 H11C 109.5 . .
H11B C11 H11C 109.5 . .
C9 C12 H12A 109.5 . .
C9 C12 H12B 109.5 . .
H12A C12 H12B 109.5 . .
C9 C12 H12C 109.5 . .
H12A C12 H12C 109.5 . .
H12B C12 H12C 109.5 . .
N1 B1 N1 107.3(5) . 3_565
N1 B1 N1 107.3(5) . 2_665
N1 B1 N1 107.3(5) 3_565 2_665
N1 B1 C13 119.8(6) . 3_565
N1 B1 C13 93.1(5) 3_565 3_565
N1 B1 C13 119.5(6) 2_665 3_565
N1 B1 C13 119.5(6) . 2_665
N1 B1 C13 119.8(6) 3_565 2_665
N1 B1 C13 93.1(5) 2_665 2_665
C13 B1 C13 31.7(6) 3_565 2_665
N1 B1 C13 93.1(5) . .
N1 B1 C13 119.5(6) 3_565 .
N1 B1 C13 119.8(6) 2_665 .
C13 B1 C13 31.7(7) 3_565 .
C13 B1 C13 31.7(7) 2_665 .
C14 C13 C18 120.0 . .
C14 C13 B1 118.0(6) . .
C18 C13 B1 121.8(6) . .
C15 C14 C13 120.0 . .
C15 C14 H14 120.0 . .
C13 C14 H14 120.0 . .
C14 C15 C16 120.0 . .
C14 C15 H15 120.0 . .
C16 C15 H15 120.0 . .
C17 C16 C15 120.0 . .
C17 C16 H16 120.0 . .
C15 C16 H16 120.0 . .
C18 C17 C16 120.0 . .
C18 C17 H17 120.0 . .
C16 C17 H17 120.0 . .
C17 C18 C13 120.0 . .
C17 C18 H18 120.0 . .
C13 C18 H18 120.0 . .
C20 C19 C24 117.5(5) . .
C20 C19 V1 123.1(4) . .
C24 C19 V1 119.1(4) . .
C21 C20 C19 119.1(6) . .
C21 C20 C25 119.1(5) . .
C19 C20 C25 121.8(5) . .
C22 C21 C20 124.4(6) . .
C22 C21 H21 117.8 . .
C20 C21 H21 117.8 . .
C21 C22 C23 116.3(6) . .
C21 C22 C26 122.1(6) . .
C23 C22 C26 121.5(6) . .
C22 C23 C24 122.6(6) . .
C22 C23 H23 118.7 . .
C24 C23 H23 118.7 . .
C23 C24 C19 120.0(5) . .
C23 C24 C28 118.9(6) . .
C19 C24 C28 121.1(5) . .
C20 C25 H25A 109.5 . .
C20 C25 H25B 109.5 . .
H25A C25 H25B 109.5 . .
C20 C25 H25C 109.5 . .
H25A C25 H25C 109.5 . .
H25B C25 H25C 109.5 . .
C22 C26 H27A 109.5 . .
C22 C26 H27B 109.5 . .
H27A C26 H27B 109.5 . .
C22 C26 H27C 109.5 . .
H27A C26 H27C 109.5 . .
H27B C26 H27C 109.5 . .
C24 C28 H28A 109.5 . .
C24 C28 H28B 109.5 . .
H28A C28 H28B 109.5 . .
C24 C28 H28C 109.5 . .
H28A C28 H28C 109.5 . .
H28B C28 H28C 109.5 . .
C1S O1S C4S 101.4(8) . .
C2S C1S O1S 108.9(8) . .
C2S C1S H1S1 109.9 . .
O1S C1S H1S1 109.9 . .
C2S C1S H1S2 109.9 . .
O1S C1S H1S2 109.9 . .
H1S1 C1S H1S2 108.3 . .
C1S C2S C3S 107.1(8) . .
C1S C2S H2S1 110.3 . .
C3S C2S H2S1 110.3 . .
C1S C2S H2S2 110.3 . .
C3S C2S H2S2 110.3 . .
H2S1 C2S H2S2 108.5 . .
C4S C3S C2S 103.4(9) . .
C4S C3S H3S1 111.1 . .
C2S C3S H3S1 111.1 . .
C4S C3S H3S2 111.1 . .
C2S C3S H3S2 111.1 . .
H3S1 C3S H3S2 109.0 . .
C3S C4S O1S 101.9(8) . .
C3S C4S H4S1 111.4 . .
O1S C4S H4S1 111.4 . .
C3S C4S H4S2 111.4 . .
O1S C4S H4S2 111.4 . .
H4S1 C4S H4S2 109.3 . .
C5S O2S C8S 93.8(13) . .
C6S C5S O2S 103.0(12) . .
C6S C5S H5S1 111.2 . .
O2S C5S H5S1 111.2 . .
C6S C5S H5S2 111.2 . .
O2S C5S H5S2 111.2 . .
H5S1 C5S H5S2 109.1 . .
C5S C6S C7S 104.5(14) . .
C5S C6S H6S1 110.9 . .
C7S C6S H6S1 110.9 . .
C5S C6S H6S2 110.9 . .
C7S C6S H6S2 110.9 . .
H6S1 C6S H6S2 108.9 . .
C8S C7S C6S 107.5(13) . .
C8S C7S H7S1 110.2 . .
C6S C7S H7S1 110.2 . .
C8S C7S H7S2 110.2 . .
C6S C7S H7S2 110.2 . .
H7S1 C7S H7S2 108.5 . .
C7S C8S O2S 104.7(13) . .
C7S C8S H8S1 110.8 . .
O2S C8S H8S1 110.8 . .
C7S C8S H8S2 110.8 . .
O2S C8S H8S2 110.8 . .
H8S1 C8S H8S2 108.9 . .
C5D O2D C8D 95.5(16) . .
C6D C5D O2D 103.4(15) . .
C6D C5D H5D1 111.1 . .
O2D C5D H5D1 111.1 . .
C6D C5D H5D2 111.1 . .
O2D C5D H5D2 111.1 . .
H5D1 C5D H5D2 109.0 . .
C5D C6D C7D 106.0(14) . .
C5D C6D H6D1 110.5 . .
C7D C6D H6D1 110.5 . .
C5D C6D H6D2 110.5 . .
C7D C6D H6D2 110.5 . .
H6D1 C6D H6D2 108.7 . .
C8D C7D C6D 107.3(13) . .
C8D C7D H7D1 110.3 . .
C6D C7D H7D1 110.3 . .
C8D C7D H7D2 110.3 . .
C6D C7D H7D2 110.3 . .
H7D1 C7D H7D2 108.5 . .
C7D C8D O2D 106.2(15) . .
C7D C8D H8D1 110.5 . .
O2D C8D H8D1 110.5 . .
C7D C8D H8D2 110.5 . .
O2D C8D H8D2 110.5 . .
H8D1 C8D H8D2 108.7 . .

loop_
_geom_bond_atom_site_label_1
_geom_bond_atom_site_label_2
_geom_bond_distance
_geom_bond_site_symmetry_2
Fe1 N3 1.953(7) .
Fe1 C1 2.175(6) .
Fe1 C1 2.176(6) 3_565
Fe1 C1 2.176(6) 2_665
V1 N3 1.625(7) .
V1 C19 2.094(5) .
V1 C19 2.094(5) 2_665
V1 C19 2.094(5) 3_565
N1 C1 1.384(8) .
N1 C2 1.384(9) .
N1 B1 1.613(7) .
N2 C1 1.251(9) .
N2 C3 1.385(8) .
N2 C4 1.440(10) .
C2 C3 1.266(11) .
C2 H2 0.9500 .
C3 H3 0.9500 .
C4 C5 1.392(9) .
C4 C9 1.393(9) .
C5 C6 1.406(10) .
C5 C10 1.497(10) .
C6 C7 1.370(9) .
C6 H6 0.9500 .
C7 C8 1.420(9) .
C7 C11 1.514(11) .
C8 C9 1.378(10) .
C8 H8 0.9500 .
C9 C12 1.503(10) .
C10 H10A 0.9800 .
C10 H10B 0.9800 .
C10 H10C 0.9800 .
C11 H11A 0.9800 .
C11 H11B 0.9800 .
C11 H11C 0.9800 .
C12 H12A 0.9800 .
C12 H12B 0.9800 .
C12 H12C 0.9800 .
B1 N1 1.613(8) 3_565
B1 N1 1.613(7) 2_665
B1 C13 1.786(15) 3_565
B1 C13 1.786(15) 2_665
B1 C13 1.786(15) .
C13 C14 1.3900 .
C13 C18 1.3900 .
C14 C15 1.3900 .
C14 H14 0.9500 .
C15 C16 1.3900 .
C15 H15 0.9500 .
C16 C17 1.3900 .
C16 H16 0.9500 .
C17 C18 1.3900 .
C17 H17 0.9500 .
C18 H18 0.9500 .
C19 C20 1.408(8) .
C19 C24 1.417(8) .
C20 C21 1.378(9) .
C20 C25 1.517(10) .
C21 C22 1.371(9) .
C21 H21 0.9500 .
C22 C23 1.377(9) .
C22 C26 1.508(8) .
C23 C24 1.390(8) .
C23 H23 0.9500 .
C24 C28 1.500(8) .
C25 H25A 0.9800 .
C25 H25B 0.9800 .
C25 H25C 0.9800 .
C26 H27A 0.9800 .
C26 H27B 0.9800 .
C26 H27C 0.9800 .
C28 H28A 0.9800 .
C28 H28B 0.9800 .
C28 H28C 0.9800 .
O1S C1S 1.500(11) .
O1S C4S 1.538(11) .
C1S C2S 1.378(9) .
C1S H1S1 0.9900 .
C1S H1S2 0.9900 .
C2S C3S 1.450(13) .
C2S H2S1 0.9900 .
C2S H2S2 0.9900 .
C3S C4S 1.448(11) .
C3S H3S1 0.9900 .
C3S H3S2 0.9900 .
C4S H4S1 0.9900 .
C4S H4S2 0.9900 .
O2S C5S 1.535(15) .
O2S C8S 1.578(15) .
C5S C6S 1.402(16) .
C5S H5S1 0.9900 .
C5S H5S2 0.9900 .
C6S C7S 1.46(2) .
C6S H6S1 0.9900 .
C6S H6S2 0.9900 .
C7S C8S 1.425(16) .
C7S H7S1 0.9900 .
C7S H7S2 0.9900 .
C8S H8S1 0.9900 .
C8S H8S2 0.9900 .
O2D C5D 1.530(17) .
O2D C8D 1.542(17) .
C5D C6D 1.434(17) .
C5D H5D1 0.9900 .
C5D H5D2 0.9900 .
C6D C7D 1.44(2) .
C6D H6D1 0.9900 .
C6D H6D2 0.9900 .
C7D C8D 1.414(17) .
C7D H7D1 0.9900 .
C7D H7D2 0.9900 .
C8D H8D1 0.9900 .
C8D H8D2 0.9900 .

loop_
_geom_torsion_atom_site_label_1
_geom_torsion_atom_site_label_2
_geom_torsion_atom_site_label_3
_geom_torsion_atom_site_label_4
_geom_torsion
_geom_torsion_site_symmetry_1
_geom_torsion_site_symmetry_4
C19 V1 N3 Fe1 -127(70) . .
C19 V1 N3 Fe1 -7(62) 2_665 .
C19 V1 N3 Fe1 113(62) 3_565 .
C1 Fe1 N3 V1 -142(61) . .
C1 Fe1 N3 V1 -22(61) 3_565 .
C1 Fe1 N3 V1 98(70) 2_665 .
C3 N2 C1 N1 -0.4(8) . .
C4 N2 C1 N1 173.7(6) . .
C3 N2 C1 Fe1 175.8(8) . .
C4 N2 C1 Fe1 -10.1(14) . .
C2 N1 C1 N2 0.2(8) . .
B1 N1 C1 N2 -178.7(5) . .
C2 N1 C1 Fe1 -177.4(4) . .
B1 N1 C1 Fe1 3.7(8) . .
N3 Fe1 C1 N2 2.1(11) . .
C1 Fe1 C1 N2 -131.7(11) 3_565 .
C1 Fe1 C1 N2 135.8(11) 2_665 .
N3 Fe1 C1 N1 178.1(4) . .
C1 Fe1 C1 N1 44.4(4) 3_565 .
C1 Fe1 C1 N1 -48.1(4) 2_665 .
C1 N1 C2 C3 0.1(8) . .
B1 N1 C2 C3 178.9(6) . .
N1 C2 C3 N2 -0.3(8) . .
C1 N2 C3 C2 0.4(9) . .
C4 N2 C3 C2 -173.9(6) . .
C1 N2 C4 C5 93.8(8) . .
C3 N2 C4 C5 -92.6(8) . .
C1 N2 C4 C9 -90.1(8) . .
C3 N2 C4 C9 83.5(8) . .
C9 C4 C5 C6 2.5(9) . .
N2 C4 C5 C6 178.4(5) . .
C9 C4 C5 C10 -176.1(6) . .
N2 C4 C5 C10 -0.2(9) . .
C4 C5 C6 C7 -1.3(9) . .
C10 C5 C6 C7 177.4(6) . .
C5 C6 C7 C8 -0.6(9) . .
C5 C6 C7 C11 179.5(6) . .
C6 C7 C8 C9 1.4(9) . .
C11 C7 C8 C9 -178.7(6) . .
C7 C8 C9 C4 -0.2(9) . .
C7 C8 C9 C12 -178.0(6) . .
C5 C4 C9 C8 -1.8(9) . .
N2 C4 C9 C8 -177.7(6) . .
C5 C4 C9 C12 176.0(6) . .
N2 C4 C9 C12 0.1(9) . .
C1 N1 B1 N1 -60.1(8) . 3_565
C2 N1 B1 N1 121.2(9) . 3_565
C1 N1 B1 N1 55.0(8) . 2_665
C2 N1 B1 N1 -123.6(9) . 2_665
C1 N1 B1 C13 -164.3(7) . 3_565
C2 N1 B1 C13 17.1(8) . 3_565
C1 N1 B1 C13 159.0(7) . 2_665
C2 N1 B1 C13 -19.6(9) . 2_665
C1 N1 B1 C13 177.6(7) . .
C2 N1 B1 C13 -1.1(7) . .
N1 B1 C13 C14 89.5(6) . .
N1 B1 C13 C14 -22.5(8) 3_565 .
N1 B1 C13 C14 -158.4(5) 2_665 .
C13 B1 C13 C14 -59.5(11) 3_565 .
C13 B1 C13 C14 -122.2(11) 2_665 .
N1 B1 C13 C18 -84.7(6) . .
N1 B1 C13 C18 163.3(5) 3_565 .
N1 B1 C13 C18 27.4(8) 2_665 .
C13 B1 C13 C18 126.3(12) 3_565 .
C13 B1 C13 C18 63.6(13) 2_665 .
C18 C13 C14 C15 0.0 . .
B1 C13 C14 C15 -174.3(8) . .
C13 C14 C15 C16 0.0 . .
C14 C15 C16 C17 0.0 . .
C15 C16 C17 C18 0.0 . .
C16 C17 C18 C13 0.0 . .
C14 C13 C18 C17 0.0 . .
B1 C13 C18 C17 174.1(8) . .
N3 V1 C19 C20 135.2(4) . .
C19 V1 C19 C20 22.0(6) 2_665 .
C19 V1 C19 C20 -111.6(4) 3_565 .
N3 V1 C19 C24 -50.9(4) . .
C19 V1 C19 C24 -164.1(4) 2_665 .
C19 V1 C19 C24 62.3(6) 3_565 .
C24 C19 C20 C21 2.4(8) . .
V1 C19 C20 C21 176.4(4) . .
C24 C19 C20 C25 -176.4(6) . .
V1 C19 C20 C25 -2.4(8) . .
C19 C20 C21 C22 -1.9(9) . .
C25 C20 C21 C22 177.0(6) . .
C20 C21 C22 C23 -0.3(9) . .
C20 C21 C22 C26 178.6(6) . .
C21 C22 C23 C24 2.0(9) . .
C26 C22 C23 C24 -176.9(6) . .
C22 C23 C24 C19 -1.4(9) . .
C22 C23 C24 C28 -178.8(6) . .
C20 C19 C24 C23 -0.9(8) . .
V1 C19 C24 C23 -175.1(4) . .
C20 C19 C24 C28 176.5(6) . .
V1 C19 C24 C28 2.3(7) . .
C4S O1S C1S C2S 10.7(11) . .
O1S C1S C2S C3S 14.8(13) . .
C1S C2S C3S C4S -36.1(13) . .
C2S C3S C4S O1S 41.4(11) . .
C1S O1S C4S C3S -31.8(10) . .
C8S O2S C5S C6S -50(2) . .
O2S C5S C6S C7S 44(3) . .
C5S C6S C7S C8S -18(3) . .
C6S C7S C8S O2S -15(3) . .
C5S O2S C8S C7S 39(2) . .
C8D O2D C5D C6D 45(3) . .
O2D C5D C6D C7D -36(3) . .
C5D C6D C7D C8D 10(4) . .
C6D C7D C8D O2D 19(4) . .
C5D O2D C8D C7D -39(3) . .
